data_7127492
loop_
_publ_author_name
'Yang, Chao'
'Wang, Shenyu'
'Sai, Fusheng'
'Liu, Dingqi'
'Sun, Fuxing'
'Gu, Yu'
'Wu, Gang'

_publ_section_title
;
 Pentanuclear clusters resembling the cubane-dangler connectivity in the
 native oxygen-evolving center of photosystem II.
;
_journal_issue 1
_journal_name_full 'Chemical communications (Cambridge, England)'
_journal_page_first 113
_journal_page_last 116
_journal_paper_doi 10.1039/d0cc07050e
_journal_volume 57
_journal_year 2021
_chemical_formula_sum 'C119 H110 Cl4 Fe6 Mn4 N12 O47'
_chemical_formula_weight 3156.84
_space_group_crystal_system trigonal
_space_group_IT_number 148
_space_group_name_Hall '-R 3'
_space_group_name_H-M_alt 'R -3 :H'
_atom_sites_solution_hydrogens geom
_audit_update_record
;
2020-09-24 deposited with the CCDC.	2020-11-23 downloaded from the CCDC.
;
_cell_angle_alpha 90
_cell_angle_beta 90
_cell_angle_gamma 120
_cell_formula_units_Z 3
_cell_length_a 13.1328(3)
_cell_length_b 13.1328(3)
_cell_length_c 63.2624(19)
_cell_measurement_reflns_used 7665
_cell_measurement_temperature 150.(2)
_cell_measurement_theta_max 24.9637
_cell_measurement_theta_min 2.2056
_cell_volume 9449.1(4)
_computing_cell_refinement 'SAINT V8.38A (Bruker AXS Inc., 2017)'
_computing_data_collection 'Bruker Instrument Service vV6.2.9'
_computing_data_reduction 'SAINT V8.38A (Bruker AXS Inc., 2017)'
_computing_structure_refinement 'SHELXL-2017/1 (Sheldrick, 2017)'
_computing_structure_solution 'SHELXT 2014/5 (Sheldrick, 2014)'
_diffrn_ambient_temperature 150.(2)
_diffrn_detector_area_resol_mean 10.4167
_diffrn_measured_fraction_theta_full 0.994
_diffrn_measured_fraction_theta_max 0.994
_diffrn_measurement_device_type 'Bruker D8 Quest'
_diffrn_measurement_method '\f & \w scans'
_diffrn_radiation_type MoK\a
_diffrn_radiation_wavelength 0.71073
_diffrn_reflns_av_R_equivalents 0.0270
_diffrn_reflns_av_unetI/netI 0.0344
_diffrn_reflns_limit_h_max 9
_diffrn_reflns_limit_h_min -10
_diffrn_reflns_limit_k_max 15
_diffrn_reflns_limit_k_min -15
_diffrn_reflns_limit_l_max 37
_diffrn_reflns_limit_l_min -75
_diffrn_reflns_number 10528
_diffrn_reflns_theta_full 25.08
_diffrn_reflns_theta_max 25.08
_diffrn_reflns_theta_min 2.41
_exptl_absorpt_coefficient_mu 1.236
_exptl_absorpt_correction_T_max 0.88
_exptl_absorpt_correction_T_min 0.83
_exptl_absorpt_correction_type multi-scan
_exptl_absorpt_process_details
;
SADABS-2016/2 - Bruker AXS area detector scaling and absorption correction
;
_exptl_crystal_colour black
_exptl_crystal_density_diffrn 1.664
_exptl_crystal_density_method 'not measured'
_exptl_crystal_description Block
_exptl_crystal_F_000 4824
_exptl_crystal_size_max 0.140
_exptl_crystal_size_mid 0.120
_exptl_crystal_size_min 0.110
_refine_diff_density_max 1.803
_refine_diff_density_min -0.766
_refine_ls_extinction_method none
_refine_ls_goodness_of_fit_ref 1.081
_refine_ls_hydrogen_treatment constr
_refine_ls_matrix_type full
_refine_ls_number_parameters 311
_refine_ls_number_reflns 3721
_refine_ls_number_restraints 14
_refine_ls_restrained_S_all 1.114
_refine_ls_R_factor_all 0.0689
_refine_ls_R_factor_gt 0.0526
_refine_ls_shift/su_max 0.001
_refine_ls_shift/su_mean 0.000
_refine_ls_structure_factor_coef Fsqd
_refine_ls_weighting_details 'w=1/[\s^2^(Fo^2^)+(0.0571P)^2^+78.5455P] where P=(Fo^2^+2Fc^2^)/3'
_refine_ls_weighting_scheme calc
_refine_ls_wR_factor_gt 0.1300
_refine_ls_wR_factor_ref 0.1388
_reflns_number_gt 2990
_reflns_number_total 3721
_reflns_threshold_expression 'I > 2\s(I)'
_cod_data_source_file d0cc07050e2.cif
_cod_data_source_block wg91
_cod_depositor_comments
;
The following automatic conversions were performed:

data item '_exptl_absorpt_correction_type' value 'Multi-Scan' was
changed to 'multi-scan' in accordance with the
/home/data/users/saulius/crontab/automatic-downloads/rss-feeds/RSC/lib/dictionaries/cif_core.dic
dictionary named 'cif_core.dic' version 2.4.2 last updated on
2011-04-26.

Automatic conversion script
Id: cif_fix_values 7556 2019-12-06 15:28:31Z antanas 

 Adding full bibliography for 7127491--7127493.cif.
;
_cod_original_cell_volume 9449.1(5)
_cod_original_sg_symbol_H-M 'R -3'
_cod_database_code 7127492

loop_
_space_group_symop_operation_xyz
'x, y, z'
'-y, x-y, z'
'-x+y, -x, z'
'x+2/3, y+1/3, z+1/3'
'-y+2/3, x-y+1/3, z+1/3'
'-x+y+2/3, -x+1/3, z+1/3'
'x+1/3, y+2/3, z+2/3'
'-y+1/3, x-y+2/3, z+2/3'
'-x+y+1/3, -x+2/3, z+2/3'
'-x, -y, -z'
'y, -x+y, -z'
'x-y, x, -z'
'-x+2/3, -y+1/3, -z+1/3'
'y+2/3, -x+y+1/3, -z+1/3'
'x-y+2/3, x+1/3, -z+1/3'
'-x+1/3, -y+2/3, -z+2/3'
'y+1/3, -x+y+2/3, -z+2/3'
'x-y+1/3, x+2/3, -z+2/3'

loop_
_atom_site_type_symbol
_atom_site_label
_atom_site_fract_x
_atom_site_fract_y
_atom_site_fract_z
_atom_site_U_iso_or_equiv
_atom_site_adp_type
_atom_site_calc_flag
_atom_site_refinement_flags_adp
_atom_site_refinement_flags_occupancy
_atom_site_refinement_flags_posn
_atom_site_occupancy
_atom_site_disorder_assembly
_atom_site_disorder_group
Fe Fe1 0.78556(5) 0.48536(5) 0.60347(2) 0.02539(19) Uani d . . . 1.0 . .
Mn Mn1 0.666667 0.333333 0.55966(2) 0.0201(3) Uani d T P S 1.0 . .
Mn Mn2 0.666667 0.333333 0.65069(2) 0.0640(5) Uani d T P S 1.0 . .
O O1 0.6382(2) 0.4377(2) 0.58426(4) 0.0218(6) Uani d . . . 1.0 . .
O O2 0.7674(3) 0.6122(3) 0.61183(5) 0.0348(7) Uani d . . . 1.0 . .
O O3 0.666667 0.333333 0.61684(7) 0.0287(11) Uani d T P S 1.0 . .
O O4 0.9148(3) 0.5211(3) 0.62281(5) 0.0423(8) Uani d . . . 1.0 . .
O O6 0.6395(14) 0.3661(14) 0.68418(15) 0.060(4) Uani d . P . 0.3333 . .
O O5 0.8481(5) 0.4221(6) 0.65241(8) 0.1087(19) Uani d U . . 1.0 . .
N N1 0.4162(3) 0.3310(3) 0.57954(6) 0.0274(8) Uani d . . . 1.0 . .
N N2 0.7010(3) 0.4967(3) 0.54401(5) 0.0246(7) Uani d . . . 1.0 . .
C C1 0.3040(4) 0.2529(4) 0.57464(8) 0.0365(11) Uani d . . . 1.0 . .
H H1 0.26313 0.183272 0.582835 0.044 Uiso calc U . R 1.0 . .
C C2 0.2459(4) 0.2709(5) 0.55801(9) 0.0457(13) Uani d . . . 1.0 . .
H H2 0.166962 0.213926 0.554693 0.055 Uiso calc U . R 1.0 . .
C C3 0.3043(4) 0.3719(5) 0.54650(8) 0.0439(12) Uani d . . . 1.0 . .
H H3 0.26583 0.386253 0.535137 0.053 Uiso calc U . R 1.0 . .
C C4 0.4194(4) 0.4532(5) 0.55140(8) 0.0376(11) Uani d . . . 1.0 . .
H H4 0.460938 0.523777 0.543463 0.045 Uiso calc U . R 1.0 . .
C C5 0.4729(4) 0.4302(4) 0.56804(7) 0.0270(9) Uani d . . . 1.0 . .
C C6 0.6011(4) 0.5136(3) 0.57509(6) 0.0247(9) Uani d . . . 1.0 . .
C C7 0.6745(4) 0.5680(4) 0.55505(7) 0.0270(9) Uani d . . . 1.0 . .
C C8 0.7070(4) 0.6798(4) 0.54789(8) 0.0394(11) Uani d . . . 1.0 . .
H H8 0.688773 0.729749 0.555919 0.047 Uiso calc U . R 1.0 . .
C C9 0.7660(5) 0.7176(5) 0.52896(8) 0.0485(14) Uani d . . . 1.0 . .
H H9 0.788121 0.793684 0.523748 0.058 Uiso calc U . R 1.0 . .
C C10 0.7929(5) 0.6450(4) 0.51767(8) 0.0422(12) Uani d . . . 1.0 . .
H H10 0.833553 0.669707 0.504582 0.051 Uiso calc U . R 1.0 . .
C C11 0.7594(4) 0.5347(4) 0.52581(7) 0.0322(10) Uani d . . . 1.0 . .
H H11 0.778621 0.48437 0.518156 0.039 Uiso calc U . R 1.0 . .
C C12 0.5392(4) 0.6579(4) 0.58734(8) 0.0360(11) Uani d . . . 1.0 . .
H H12 0.481178 0.627317 0.576552 0.043 Uiso calc U . R 1.0 . .
C C13 0.5506(5) 0.7502(5) 0.59944(9) 0.0494(14) Uani d . . . 1.0 . .
H H13 0.5013 0.78256 0.596914 0.059 Uiso calc U . R 1.0 . .
C C14 0.6343(5) 0.7954(5) 0.61528(10) 0.0552(15) Uani d . . . 1.0 . .
H H14 0.643861 0.860133 0.62352 0.066 Uiso calc U . R 1.0 . .
C C15 0.7034(5) 0.7460(5) 0.61901(9) 0.0495(14) Uani d . . . 1.0 . .
H H15 0.75924 0.776069 0.630174 0.059 Uiso calc U . R 1.0 . .
C C16 0.6938(4) 0.6523(4) 0.60677(8) 0.0358(11) Uani d . . . 1.0 . .
C C17 0.6102(4) 0.6075(4) 0.59039(7) 0.0300(10) Uani d . . . 1.0 . .
C C18 0.9292(6) 0.4921(6) 0.64085(10) 0.0647(18) Uani d . . . 1.0 . .
C C19 1.0531(7) 0.5407(6) 0.64844(13) 0.091(3) Uani d . . . 1.0 . .
H H19A 1.084003 0.621844 0.653235 0.137 Uiso calc U . R 1.0 . .
H H19B 1.101868 0.539217 0.636854 0.137 Uiso calc U . R 1.0 . .
H H19C 1.054358 0.49271 0.660192 0.137 Uiso calc U . R 1.0 . .
C C20 0.666667 0.333333 0.7018(3) 0.110(5) Uani d T P S 1.0 . .
Cl Cl1 0.666667 0.333333 0.47177(3) 0.0379(5) Uani d T P S 1.0 . .
O O7 0.7698(3) 0.4348(4) 0.47932(6) 0.0624(11) Uani d . . . 1.0 . .
O O8 0.666667 0.333333 0.44939(9) 0.0450(15) Uani d T P S 1.0 . .
Cl Cl2 1.0 1.0 0.51709(6) 0.0340(10) Uani d T P S 0.533(5) A 1
O O9 1.0 1.0 0.5396(2) 0.047(3) Uani d TU P S 0.533(5) A 1
O O10 0.8907(5) 0.9869(6) 0.50955(10) 0.0442(18) Uani d . P . 0.533(5) A 1
Cl Cl2' 1.0 1.0 0.57415(9) 0.0491(15) Uani d T P S 0.467(5) A 2
O O9' 1.0 1.0 0.5512(3) 0.061(4) Uani d TU P S 0.467(5) A 2
O O10' 1.0073(7) 1.1055(7) 0.58204(16) 0.061(3) Uani d . P . 0.467(5) A 2
C C22 0.833333 0.166667 0.666667 0.129(4) Uiso d . P DS 1.0 . .
O O11 0.8094(17) 0.0845(14) 0.6488(2) 0.129(4) Uiso d . P D 0.375(9) . .
O O11' 0.796(5) 0.232(4) 0.6543(8) 0.129(4) Uiso d . P D 0.125(9) . .

loop_
_atom_site_aniso_label
_atom_site_aniso_U_11
_atom_site_aniso_U_22
_atom_site_aniso_U_33
_atom_site_aniso_U_12
_atom_site_aniso_U_13
_atom_site_aniso_U_23
Fe1 0.0267(3) 0.0261(3) 0.0237(3) 0.0134(3) -0.0041(2) -0.0051(2)
Mn1 0.0203(3) 0.0203(3) 0.0197(5) 0.01014(17) 0 0
Mn2 0.0845(8) 0.0845(8) 0.0229(7) 0.0423(4) 0 0
O1 0.0225(14) 0.0210(14) 0.0227(14) 0.0115(12) 0.0008(11) 0.0011(11)
O2 0.0356(17) 0.0349(17) 0.0370(17) 0.0201(15) -0.0064(14) -0.0132(14)
O3 0.0322(17) 0.0322(17) 0.022(3) 0.0161(8) 0 0
O4 0.046(2) 0.047(2) 0.0380(19) 0.0269(17) -0.0203(16) -0.0151(16)
O6 0.061(10) 0.076(12) 0.025(5) 0.021(6) 0.004(6) -0.003(6)
O5 0.095(3) 0.114(4) 0.073(3) 0.019(3) -0.033(3) 0.017(3)
N1 0.0236(18) 0.0298(19) 0.0319(19) 0.0156(16) 0.0022(15) -0.0011(16)
N2 0.0252(18) 0.0261(18) 0.0228(17) 0.0132(15) 0.0000(15) 0.0013(15)
C1 0.023(2) 0.037(3) 0.051(3) 0.015(2) 0.003(2) -0.001(2)
C2 0.026(2) 0.052(3) 0.060(3) 0.020(2) -0.008(2) -0.008(3)
C3 0.035(3) 0.057(3) 0.048(3) 0.029(3) -0.007(2) 0.003(3)
C4 0.036(3) 0.045(3) 0.040(3) 0.027(2) 0.000(2) 0.006(2)
C5 0.026(2) 0.028(2) 0.033(2) 0.0179(19) 0.0026(18) 0.0000(19)
C6 0.026(2) 0.023(2) 0.028(2) 0.0144(18) 0.0021(18) 0.0039(17)
C7 0.024(2) 0.026(2) 0.032(2) 0.0137(18) 0.0015(18) 0.0041(18)
C8 0.048(3) 0.034(3) 0.044(3) 0.026(2) 0.013(2) 0.011(2)
C9 0.064(4) 0.037(3) 0.051(3) 0.030(3) 0.016(3) 0.020(2)
C10 0.048(3) 0.047(3) 0.031(2) 0.024(3) 0.012(2) 0.017(2)
C11 0.037(2) 0.036(3) 0.026(2) 0.020(2) 0.0053(19) 0.0054(19)
C12 0.037(3) 0.033(2) 0.046(3) 0.023(2) 0.006(2) 0.001(2)
C13 0.052(3) 0.045(3) 0.067(4) 0.036(3) 0.010(3) -0.001(3)
C14 0.062(4) 0.048(3) 0.069(4) 0.038(3) 0.003(3) -0.019(3)
C15 0.048(3) 0.047(3) 0.057(3) 0.027(3) -0.006(3) -0.020(3)
C16 0.037(3) 0.030(2) 0.043(3) 0.018(2) 0.005(2) -0.004(2)
C17 0.030(2) 0.027(2) 0.035(2) 0.0151(19) 0.0076(19) 0.0007(19)
C18 0.065(4) 0.056(4) 0.055(4) 0.016(3) -0.031(3) -0.005(3)
C19 0.086(5) 0.075(5) 0.102(6) 0.032(4) -0.065(5) -0.011(4)
C20 0.124(8) 0.124(8) 0.082(11) 0.062(4) 0 0
Cl1 0.0396(7) 0.0396(7) 0.0345(10) 0.0198(3) 0 0
O7 0.054(2) 0.056(2) 0.061(2) 0.015(2) -0.0040(19) -0.028(2)
O8 0.053(2) 0.053(2) 0.029(3) 0.0265(11) 0 0
Cl2 0.0305(13) 0.0305(13) 0.041(2) 0.0152(6) 0 0
O9 0.055(4) 0.055(4) 0.032(7) 0.027(2) 0 0
O10 0.030(3) 0.044(4) 0.057(4) 0.018(3) -0.014(3) 0.001(3)
Cl2' 0.0337(16) 0.0337(16) 0.080(4) 0.0168(8) 0 0
O9' 0.066(5) 0.066(5) 0.051(9) 0.033(2) 0 0
O10' 0.043(5) 0.032(4) 0.104(7) 0.018(4) 0.016(5) -0.001(4)

loop_
_atom_type_symbol
_atom_type_description
_atom_type_scat_dispersion_real
_atom_type_scat_dispersion_imag
_atom_type_scat_source
C C 0.0033 0.0016 'International Tables Vol C Tables 4.2.6.8 and 6.1.1.4'
H H 0.0000 0.0000 'International Tables Vol C Tables 4.2.6.8 and 6.1.1.4'
Cl Cl 0.1484 0.1585 'International Tables Vol C Tables 4.2.6.8 and 6.1.1.4'
Fe Fe 0.3463 0.8444 'International Tables Vol C Tables 4.2.6.8 and 6.1.1.4'
Mn Mn 0.3368 0.7283 'International Tables Vol C Tables 4.2.6.8 and 6.1.1.4'
N N 0.0061 0.0033 'International Tables Vol C Tables 4.2.6.8 and 6.1.1.4'
O O 0.0106 0.0060 'International Tables Vol C Tables 4.2.6.8 and 6.1.1.4'

loop_
_geom_angle_atom_site_label_1
_geom_angle_atom_site_label_2
_geom_angle_atom_site_label_3
_geom_angle_site_symmetry_1
_geom_angle_site_symmetry_3
_geom_angle
_geom_angle_publ_flag
O2 Fe1 O4 . . 95.27(14) ?
O2 Fe1 O3 . . 112.60(12) ?
O4 Fe1 O3 . . 97.22(15) ?
O2 Fe1 O1 . . 85.42(12) ?
O4 Fe1 O1 . . 175.81(13) ?
O3 Fe1 O1 . . 78.72(12) ?
O2 Fe1 O1 . 3_665 161.13(12) ?
O4 Fe1 O1 . 3_665 98.45(12) ?
O3 Fe1 O1 . 3_665 78.49(12) ?
O1 Fe1 O1 . 3_665 81.84(14) ?
O2 Fe1 N1 . 3_665 94.41(14) ?
O4 Fe1 N1 . 3_665 88.10(15) ?
O3 Fe1 N1 . 3_665 151.71(14) ?
O1 Fe1 N1 . 3_665 95.98(12) ?
O1 Fe1 N1 3_665 3_665 73.24(12) ?
N2 Mn1 N2 3_665 2_655 101.25(11) ?
N2 Mn1 N2 3_665 . 101.24(11) ?
N2 Mn1 N2 2_655 . 101.24(11) ?
N2 Mn1 O1 3_665 3_665 74.28(11) ?
N2 Mn1 O1 2_655 3_665 145.73(11) ?
N2 Mn1 O1 . 3_665 113.00(11) ?
N2 Mn1 O1 3_665 2_655 112.99(11) ?
N2 Mn1 O1 2_655 2_655 74.28(11) ?
N2 Mn1 O1 . 2_655 145.73(11) ?
O1 Mn1 O1 3_665 2_655 76.49(11) ?
N2 Mn1 O1 3_665 . 145.73(11) ?
N2 Mn1 O1 2_655 . 113.00(11) ?
N2 Mn1 O1 . . 74.28(11) ?
O1 Mn1 O1 3_665 . 76.48(11) ?
O1 Mn1 O1 2_655 . 76.49(11) ?
O5 Mn2 O5 . 3_665 119.73(3) ?
O5 Mn2 O5 . 2_655 119.73(3) ?
O5 Mn2 O5 3_665 2_655 119.72(3) ?
O5 Mn2 O3 . . 93.02(15) ?
O5 Mn2 O3 3_665 . 93.02(15) ?
O5 Mn2 O3 2_655 . 93.02(15) ?
O5 Mn2 O6 . 3_665 69.1(3) ?
O5 Mn2 O6 3_665 3_665 95.3(4) ?
O5 Mn2 O6 2_655 3_665 96.5(4) ?
O3 Mn2 O6 . 3_665 162.1(3) ?
O5 Mn2 O6 . 2_655 96.6(4) ?
O5 Mn2 O6 3_665 2_655 69.1(4) ?
O5 Mn2 O6 2_655 2_655 95.3(4) ?
O3 Mn2 O6 . 2_655 162.1(3) ?
O6 Mn2 O6 3_665 2_655 30.8(5) ?
O5 Mn2 O6 . . 95.3(5) ?
O5 Mn2 O6 3_665 . 96.5(5) ?
O5 Mn2 O6 2_655 . 69.1(3) ?
O3 Mn2 O6 . . 162.1(3) ?
O6 Mn2 O6 3_665 . 30.8(5) ?
O6 Mn2 O6 2_655 . 30.8(5) ?
C6 O1 Fe1 . . 127.6(2) ?
C6 O1 Fe1 . 2_655 116.4(2) ?
Fe1 O1 Fe1 . 2_655 97.00(11) ?
C6 O1 Mn1 . . 111.4(2) ?
Fe1 O1 Mn1 . . 100.09(11) ?
Fe1 O1 Mn1 2_655 . 99.80(11) ?
C16 O2 Fe1 . . 135.6(3) ?
Fe1 O3 Fe1 . 3_665 103.49(15) ?
Fe1 O3 Fe1 . 2_655 103.49(15) ?
Fe1 O3 Fe1 3_665 2_655 103.49(15) ?
Fe1 O3 Mn2 . . 114.94(12) ?
Fe1 O3 Mn2 3_665 . 114.94(12) ?
Fe1 O3 Mn2 2_655 . 114.94(12) ?
C18 O4 Fe1 . . 138.4(4) ?
O6 O6 O6 2_655 3_665 59.998(15) ?
O6 O6 C20 2_655 . 63.1(5) ?
O6 O6 C20 3_665 . 63.1(5) ?
O6 O6 Mn2 2_655 . 74.6(3) ?
O6 O6 Mn2 3_665 . 74.6(3) ?
C20 O6 Mn2 . . 130.6(9) ?
C18 O5 Mn2 . . 135.1(4) ?
C1 N1 C5 . . 118.6(4) ?
C1 N1 Fe1 . 2_655 123.4(3) ?
C5 N1 Fe1 . 2_655 117.9(3) ?
C11 N2 C7 . . 119.2(4) ?
C11 N2 Mn1 . . 123.6(3) ?
C7 N2 Mn1 . . 116.6(3) ?
N1 C1 C2 . . 122.1(5) ?
N1 C1 H1 . . 118.9 ?
C2 C1 H1 . . 118.9 ?
C3 C2 C1 . . 118.7(5) ?
C3 C2 H2 . . 120.6 ?
C1 C2 H2 . . 120.6 ?
C2 C3 C4 . . 119.9(5) ?
C2 C3 H3 . . 120.1 ?
C4 C3 H3 . . 120.1 ?
C3 C4 C5 . . 118.8(5) ?
C3 C4 H4 . . 120.6 ?
C5 C4 H4 . . 120.6 ?
N1 C5 C4 . . 121.9(4) ?
N1 C5 C6 . . 114.2(3) ?
C4 C5 C6 . . 123.9(4) ?
O1 C6 C17 . . 112.9(3) ?
O1 C6 C7 . . 107.8(3) ?
C17 C6 C7 . . 111.8(3) ?
O1 C6 C5 . . 104.6(3) ?
C17 C6 C5 . . 111.9(3) ?
C7 C6 C5 . . 107.4(3) ?
N2 C7 C8 . . 121.2(4) ?
N2 C7 C6 . . 115.1(3) ?
C8 C7 C6 . . 123.5(4) ?
C9 C8 C7 . . 119.1(5) ?
C9 C8 H8 . . 120.5 ?
C7 C8 H8 . . 120.5 ?
C10 C9 C8 . . 119.8(5) ?
C10 C9 H9 . . 120.1 ?
C8 C9 H9 . . 120.1 ?
C9 C10 C11 . . 118.4(4) ?
C9 C10 H10 . . 120.8 ?
C11 C10 H10 . . 120.8 ?
N2 C11 C10 . . 122.3(4) ?
N2 C11 H11 . . 118.8 ?
C10 C11 H11 . . 118.8 ?
C13 C12 C17 . . 122.3(5) ?
C13 C12 H12 . . 118.8 ?
C17 C12 H12 . . 118.8 ?
C12 C13 C14 . . 119.7(5) ?
C12 C13 H13 . . 120.2 ?
C14 C13 H13 . . 120.2 ?
C15 C14 C13 . . 119.4(5) ?
C15 C14 H14 . . 120.3 ?
C13 C14 H14 . . 120.3 ?
C14 C15 C16 . . 121.8(5) ?
C14 C15 H15 . . 119.1 ?
C16 C15 H15 . . 119.1 ?
O2 C16 C15 . . 116.3(4) ?
O2 C16 C17 . . 124.9(4) ?
C15 C16 C17 . . 118.9(4) ?
C12 C17 C16 . . 117.9(4) ?
C12 C17 C6 . . 119.5(4) ?
C16 C17 C6 . . 122.4(4) ?
O5 C18 O4 . . 124.2(6) ?
O5 C18 C19 . . 118.3(6) ?
O4 C18 C19 . . 117.5(7) ?
C18 C19 H19A . . 109.5 ?
C18 C19 H19B . . 109.5 ?
H19A C19 H19B . . 109.5 ?
C18 C19 H19C . . 109.5 ?
H19A C19 H19C . . 109.5 ?
H19B C19 H19C . . 109.5 ?
O6 C20 O6 . 2_655 53.8(10) ?
O6 C20 O6 . 3_665 53.8(10) ?
O6 C20 O6 2_655 3_665 53.8(11) ?
O8 Cl1 O7 . . 109.56(19) ?
O8 Cl1 O7 . 3_665 109.57(19) ?
O7 Cl1 O7 . 3_665 109.38(19) ?
O8 Cl1 O7 . 2_655 109.57(19) ?
O7 Cl1 O7 . 2_655 109.38(19) ?
O7 Cl1 O7 3_665 2_655 109.38(19) ?
O9 Cl2 O10 . 3_675 109.4(3) ?
O9 Cl2 O10 . 2_765 109.4(3) ?
O10 Cl2 O10 3_675 2_765 109.6(3) ?
O9 Cl2 O10 . . 109.4(3) ?
O10 Cl2 O10 3_675 . 109.6(3) ?
O10 Cl2 O10 2_765 . 109.6(3) ?
O9 Cl2 Cl2 . 10_776 180.0 ?
O10 Cl2 Cl2 3_675 10_776 70.6(3) ?
O10 Cl2 Cl2 2_765 10_776 70.6(3) ?
O10 Cl2 Cl2 . 10_776 70.6(3) ?
Cl2 O10 O10 . 11_566 82.42(17) ?
Cl2 O10 O10 . 12_656 82.41(17) ?
O10 O10 O10 11_566 12_656 80.6(5) ?
O10' Cl2' O10' . 2_765 108.5(5) ?
O10' Cl2' O9' . . 110.4(5) ?
O10' Cl2' O9' 2_765 . 110.4(5) ?
O10' Cl2' O9' 3_675 . 110.4(5) ?
O11' C22 O11' 13_656 . 180.(3) ?
O11' C22 O11 13_656 . 89.(2) ?
O11' C22 O11 . . 91.(2) ?
O11' C22 O11 13_656 13_656 91.(2) ?
O11' C22 O11 . 13_656 89.(2) ?
O11 C22 O11 . 13_656 180.0(19) ?

loop_
_geom_bond_atom_site_label_1
_geom_bond_atom_site_label_2
_geom_bond_site_symmetry_2
_geom_bond_distance
_geom_bond_publ_flag
Fe1 O2 . 1.874(3) ?
Fe1 O4 . 1.950(3) ?
Fe1 O3 . 2.005(2) ?
Fe1 O1 . 2.098(3) ?
Fe1 O1 3_665 2.107(3) ?
Fe1 N1 3_665 2.156(4) ?
Mn1 N2 3_665 2.195(3) ?
Mn1 N2 2_655 2.195(3) ?
Mn1 N2 . 2.195(3) ?
Mn1 O1 3_665 2.225(3) ?
Mn1 O1 2_655 2.225(3) ?
Mn1 O1 . 2.225(3) ?
Mn2 O5 . 2.066(6) ?
Mn2 O5 3_665 2.066(6) ?
Mn2 O5 2_655 2.066(6) ?
Mn2 O3 . 2.142(5) ?
Mn2 O6 3_665 2.226(10) ?
Mn2 O6 2_655 2.226(10) ?
Mn2 O6 . 2.226(10) ?
O1 C6 . 1.433(5) ?
O2 C16 . 1.350(6) ?
O4 C18 . 1.247(7) ?
O6 O6 2_655 1.18(2) ?
O6 O6 3_665 1.18(2) ?
O6 C20 . 1.307(16) ?
O5 C18 . 1.239(8) ?
N1 C1 . 1.345(6) ?
N1 C5 . 1.346(6) ?
N2 C11 . 1.335(5) ?
N2 C7 . 1.346(5) ?
C1 C2 . 1.387(7) ?
C1 H1 . 0.95 ?
C2 C3 . 1.364(8) ?
C2 H2 . 0.95 ?
C3 C4 . 1.381(7) ?
C3 H3 . 0.95 ?
C4 C5 . 1.381(6) ?
C4 H4 . 0.95 ?
C5 C6 . 1.546(6) ?
C6 C17 . 1.524(6) ?
C6 C7 . 1.536(6) ?
C7 C8 . 1.384(6) ?
C8 C9 . 1.377(7) ?
C8 H8 . 0.95 ?
C9 C10 . 1.371(7) ?
C9 H9 . 0.95 ?
C10 C11 . 1.385(6) ?
C10 H10 . 0.95 ?
C11 H11 . 0.95 ?
C12 C13 . 1.377(7) ?
C12 C17 . 1.401(6) ?
C12 H12 . 0.95 ?
C13 C14 . 1.382(8) ?
C13 H13 . 0.95 ?
C14 C15 . 1.375(8) ?
C14 H14 . 0.95 ?
C15 C16 . 1.405(7) ?
C15 H15 . 0.95 ?
C16 C17 . 1.407(7) ?
C18 C19 . 1.499(9) ?
C19 H19A . 0.98 ?
C19 H19B . 0.98 ?
C19 H19C . 0.98 ?
Cl1 O8 . 1.416(6) ?
Cl1 O7 . 1.427(4) ?
Cl1 O7 3_665 1.427(4) ?
Cl1 O7 2_655 1.427(4) ?
Cl2 O9 . 1.422(13) ?
Cl2 O10 3_675 1.439(6) ?
Cl2 O10 2_765 1.439(6) ?
Cl2 O10 . 1.439(6) ?
Cl2 Cl2 10_776 2.162(7) ?
O10 O10 11_566 1.818(11) ?
O10 O10 12_656 1.818(10) ?
Cl2' O10' . 1.430(8) ?
Cl2' O10' 2_765 1.430(8) ?
Cl2' O10' 3_675 1.430(8) ?
Cl2' O9' . 1.453(18) ?
C22 O11' 13_656 1.419(10) ?
C22 O11' . 1.419(10) ?
C22 O11 . 1.483(9) ?
C22 O11 13_656 1.483(9) ?
